data_7245994
loop_
_publ_author_name
'Tiwari, Shubhanshu Ranjan'
'Gopi, Shanmukha Prasad'
'Kallem, Divya Jyothi'
'Chaturvedi, Deepika'
'Voguri, Raja Sekhar'
'Ramakrishnan, Srividya'
'Dey, Archan'
'Pal, Sharmistha'

_publ_section_title
;
 Physicochemical and thermodynamic evaluation of ibrutinib cocrystal
 formation with a long-chain fatty acid
;
_journal_issue 4
_journal_name_full CrystEngComm
_journal_page_first 601
_journal_page_last 613
_journal_paper_doi 10.1039/D2CE01216B
_journal_volume 25
_journal_year 2023
_chemical_absolute_configuration syn
_chemical_formula_moiety 'C25 H24 N6 O2, C16 H32 O2'
_chemical_formula_sum 'C41 H56 N6 O4'
_chemical_formula_weight 696.91
_space_group_crystal_system orthorhombic
_space_group_IT_number 19
_space_group_name_Hall 'P 2ac 2ab'
_space_group_name_H-M_alt 'P 21 21 21'
_atom_sites_solution_hydrogens mixed
_audit_creation_method SHELXL-2014/7
_audit_update_record
;
2022-07-01 deposited with the CCDC.	2022-12-12 downloaded from the CCDC.
;
_cell_angle_alpha 90
_cell_angle_beta 90
_cell_angle_gamma 90
_cell_formula_units_Z 4
_cell_length_a 7.685(2)
_cell_length_b 9.764(3)
_cell_length_c 52.921(16)
_cell_measurement_reflns_used 6096
_cell_measurement_temperature 294(2)
_cell_measurement_theta_max 22.19
_cell_measurement_theta_min 2.55
_cell_volume 3971(2)
_computing_cell_refinement '<i>SAINT</i> (Bruker, 2016)'
_computing_data_collection '<i>APEX3</i> (Bruker, 2016)'
_computing_data_reduction 'Bruker SAINT'
_computing_molecular_graphics 'Bruker SHELXTL'
_computing_publication_material 'Bruker SHELXTL'
_computing_structure_refinement '<i>SHELXL2014</i> (Sheldrick, 2015)'
_computing_structure_solution '<i>SHELXT</i> (Sheldrick, 2015)'
_diffrn_ambient_temperature 294(2)
_diffrn_measured_fraction_theta_full 0.999
_diffrn_measured_fraction_theta_max 0.999
_diffrn_measurement_device_type 'Bruker D8 QUEST PHOTON-100'
_diffrn_measurement_method '\w and \f'
_diffrn_radiation_type MoK\a
_diffrn_radiation_wavelength 0.71073
_diffrn_reflns_av_R_equivalents 0.0593
_diffrn_reflns_av_unetI/netI 0.0679
_diffrn_reflns_Laue_measured_fraction_full 0.999
_diffrn_reflns_Laue_measured_fraction_max 0.999
_diffrn_reflns_limit_h_max 5
_diffrn_reflns_limit_h_min -9
_diffrn_reflns_limit_k_max 11
_diffrn_reflns_limit_k_min -10
_diffrn_reflns_limit_l_max 62
_diffrn_reflns_limit_l_min -62
_diffrn_reflns_number 21363
_diffrn_reflns_point_group_measured_fraction_full 0.998
_diffrn_reflns_point_group_measured_fraction_max 0.998
_diffrn_reflns_theta_full 24.995
_diffrn_reflns_theta_max 24.995
_diffrn_reflns_theta_min 2.223
_exptl_absorpt_coefficient_mu 0.076
_exptl_absorpt_correction_T_max 0.7461
_exptl_absorpt_correction_T_min 0.6579
_exptl_absorpt_correction_type multi-scan
_exptl_absorpt_process_details 'SADABS, Bruker, 2016'
_exptl_crystal_colour colorless
_exptl_crystal_density_diffrn 1.166
_exptl_crystal_description block
_exptl_crystal_F_000 1504
_exptl_crystal_size_max 0.200
_exptl_crystal_size_mid 0.180
_exptl_crystal_size_min 0.100
_refine_diff_density_max 0.254
_refine_diff_density_min -0.164
_refine_diff_density_rms 0.037
_refine_ls_abs_structure_details
;
 Flack x determined using 1488 quotients [(I+)-(I-)]/[(I+)+(I-)]
 (Parsons, Flack and Wagner, Acta Cryst. B69 (2013) 249-259).
;
_refine_ls_abs_structure_Flack -0.2(8)
_refine_ls_extinction_coef 0.0048(6)
_refine_ls_extinction_expression Fc^*^=kFc[1+0.001xFc^2^\l^3^/sin(2\q)]^-1/4^
_refine_ls_extinction_method 'SHELXL-2014/7 (Sheldrick 2014'
_refine_ls_goodness_of_fit_ref 1.041
_refine_ls_hydrogen_treatment mixed
_refine_ls_matrix_type full
_refine_ls_number_parameters 473
_refine_ls_number_reflns 6975
_refine_ls_number_restraints 0
_refine_ls_restrained_S_all 1.041
_refine_ls_R_factor_all 0.1070
_refine_ls_R_factor_gt 0.0599
_refine_ls_shift/su_max 0.000
_refine_ls_shift/su_mean 0.000
_refine_ls_structure_factor_coef Fsqd
_refine_ls_weighting_details 'w=1/[\s^2^(Fo^2^)+(0.0466P)^2^+1.2343P] where P=(Fo^2^+2Fc^2^)/3'
_refine_ls_weighting_scheme calc
_refine_ls_wR_factor_gt 0.1209
_refine_ls_wR_factor_ref 0.1385
_reflns_Friedel_coverage 0.733
_reflns_Friedel_fraction_full 0.996
_reflns_Friedel_fraction_max 0.996
_reflns_number_gt 4626
_reflns_number_total 6975
_reflns_threshold_expression 'I > 2\s(I)'
_cod_data_source_file d2ce01216b2.cif
_cod_data_source_block KA407_0M
_cod_depositor_comments 'Adding full bibliography for 7245994.cif.'
_cod_database_code 7245994
_shelx_shelxl_version_number 2014/7
_shelx_space_group_comment
;
The symmetry employed for this shelxl refinement is uniquely defined
by the following loop, which should always be used as a source of
symmetry information in preference to the above space-group names.
They are only intended as comments.
;
_shelx_estimated_absorpt_t_min 0.985
_shelx_estimated_absorpt_t_max 0.992

loop_
_space_group_symop_operation_xyz
'x, y, z'
'x+1/2, -y+1/2, -z'
'-x, y+1/2, -z+1/2'
'-x+1/2, -y, z+1/2'

loop_
_atom_site_label
_atom_site_type_symbol
_atom_site_fract_x
_atom_site_fract_y
_atom_site_fract_z
_atom_site_U_iso_or_equiv
_atom_site_adp_type
_atom_site_occupancy
_atom_site_site_symmetry_order
_atom_site_calc_flag
_atom_site_refinement_flags_posn
_atom_site_refinement_flags_adp
_atom_site_refinement_flags_occupancy
_atom_site_disorder_assembly
_atom_site_disorder_group
C1 C 0.6540(5) 0.8280(4) 0.63915(8) 0.0433(11) Uani 1 1 d . . . . .
C2 C 0.6303(5) 0.7047(4) 0.65287(8) 0.0402(10) Uani 1 1 d . . . . .
C3 C 0.7545(5) 0.6040(4) 0.64849(8) 0.0431(11) Uani 1 1 d . . . . .
C4 C 0.8908(6) 0.7243(5) 0.61964(9) 0.0588(13) Uani 1 1 d . . . . .
H4 H 0.9774 0.7327 0.6075 0.071 Uiso 1 1 calc R U . . .
C5 C 0.5230(5) 0.6492(4) 0.67232(8) 0.0384(10) Uani 1 1 d . . . . .
C6 C 0.8186(5) 0.3689(4) 0.66538(8) 0.0458(11) Uani 1 1 d . . . . .
H6 H 0.8306 0.3343 0.6481 0.055 Uiso 1 1 calc R U . . .
C7 C 1.0017(5) 0.3952(4) 0.67588(9) 0.0502(12) Uani 1 1 d . . . . .
H7A H 1.0619 0.4616 0.6654 0.060 Uiso 1 1 calc R U . . .
H7AB H 0.9942 0.4313 0.6929 0.060 Uiso 1 1 calc R U . . .
C8 C 1.0167(6) 0.1621(5) 0.69175(10) 0.0597(13) Uani 1 1 d . . . . .
H8A H 1.0101 0.1943 0.7091 0.072 Uiso 1 1 calc R U . . .
H8AB H 1.0867 0.0795 0.6915 0.072 Uiso 1 1 calc R U . . .
C9 C 0.8350(6) 0.1315(5) 0.68187(11) 0.0632(14) Uani 1 1 d . . . . .
H9A H 0.7788 0.0654 0.6929 0.076 Uiso 1 1 calc R U . . .
H9AB H 0.8431 0.0916 0.6651 0.076 Uiso 1 1 calc R U . . .
C10 C 0.7257(6) 0.2618(5) 0.68072(10) 0.0597(13) Uani 1 1 d . . . . .
H10A H 0.6137 0.2418 0.6731 0.072 Uiso 1 1 calc R U . . .
H10B H 0.7055 0.2959 0.6977 0.072 Uiso 1 1 calc R U . . .
C11 C 1.2196(6) 0.2306(6) 0.65887(10) 0.0632(14) Uani 1 1 d . . . . .
C12 C 1.2813(7) 0.3355(7) 0.64046(12) 0.0854(18) Uani 1 1 d . . . . .
H12 H 1.2511 0.4265 0.6433 0.102 Uiso 1 1 calc R U . . .
C13 C 1.3711(10) 0.3081(9) 0.62155(14) 0.139(3) Uani 1 1 d . . . . .
H13A H 1.4032 0.2180 0.6183 0.167 Uiso 1 1 calc R U . . .
H13B H 1.4060 0.3778 0.6107 0.167 Uiso 1 1 calc R U . . .
C14 C 0.3619(5) 0.7015(4) 0.68409(8) 0.0375(10) Uani 1 1 d . . . . .
C15 C 0.3315(5) 0.6827(4) 0.70982(8) 0.0465(11) Uani 1 1 d . . . . .
H15 H 0.4168 0.6429 0.7199 0.056 Uiso 1 1 calc R U . . .
C16 C 0.1740(6) 0.7233(5) 0.72060(9) 0.0533(12) Uani 1 1 d . . . . .
H16 H 0.1542 0.7106 0.7378 0.064 Uiso 1 1 calc R U . . .
C17 C 0.0487(5) 0.7820(4) 0.70566(9) 0.0490(12) Uani 1 1 d . . . . .
C18 C 0.0768(5) 0.8028(4) 0.68043(9) 0.0481(11) Uani 1 1 d . . . . .
H18 H -0.0087 0.8439 0.6706 0.058 Uiso 1 1 calc R U . . .
C19 C 0.2336(5) 0.7624(4) 0.66957(8) 0.0433(11) Uani 1 1 d . . . . .
H19 H 0.2524 0.7765 0.6524 0.052 Uiso 1 1 calc R U . . .
C20 C -0.1905(5) 0.7683(5) 0.73494(9) 0.0502(12) Uani 1 1 d . . . . .
C21 C -0.2093(6) 0.6289(5) 0.73601(9) 0.0538(12) Uani 1 1 d . . . . .
H21 H -0.1563 0.5734 0.7240 0.065 Uiso 1 1 calc R U . . .
C22 C -0.3077(6) 0.5717(5) 0.75509(10) 0.0622(14) Uani 1 1 d . . . . .
H22 H -0.3203 0.4771 0.7561 0.075 Uiso 1 1 calc R U . . .
C23 C -0.3872(6) 0.6546(6) 0.77270(10) 0.0669(15) Uani 1 1 d . . . . .
H23 H -0.4549 0.6160 0.7854 0.080 Uiso 1 1 calc R U . . .
C24 C -0.3667(6) 0.7934(6) 0.77152(10) 0.0684(15) Uani 1 1 d . . . . .
H24 H -0.4189 0.8493 0.7836 0.082 Uiso 1 1 calc R U . . .
C25 C -0.2686(6) 0.8504(5) 0.75245(9) 0.0619(14) Uani 1 1 d . . . . .
H25 H -0.2555 0.9450 0.7515 0.074 Uiso 1 1 calc R U . . .
N1 N 0.7873(5) 0.8339(4) 0.62239(7) 0.0538(10) Uani 1 1 d . . . . .
N2 N 0.5568(6) 0.9410(4) 0.64103(9) 0.0545(11) Uani 1 1 d . . . . .
H1N H 0.470(6) 0.952(5) 0.6528(9) 0.061(15) Uiso 1 1 d . . . . .
H2N H 0.590(7) 1.012(6) 0.6331(11) 0.09(2) Uiso 1 1 d . . . . .
N3 N 0.8870(5) 0.6063(4) 0.63175(7) 0.0543(10) Uani 1 1 d . . . . .
N4 N 0.7225(4) 0.4990(4) 0.66433(7) 0.0461(9) Uani 1 1 d . . . . .
N5 N 0.5796(4) 0.5254(3) 0.67918(7) 0.0445(9) Uani 1 1 d . . . . .
N6 N 1.0960(4) 0.2662(4) 0.67593(7) 0.0509(10) Uani 1 1 d . . . . .
O1 O 1.2833(5) 0.1156(4) 0.65860(8) 0.0924(13) Uani 1 1 d . . . . .
O2 O -0.1056(4) 0.8347(4) 0.71528(6) 0.0745(11) Uani 1 1 d . . . . .
C26 C 0.8413(8) 1.1496(6) 0.59433(11) 0.0708(15) Uani 1 1 d . . . . .
C27 C 0.9180(9) 1.2510(6) 0.57663(13) 0.096(2) Uani 1 1 d . . . . .
H27A H 1.0348 1.2715 0.5824 0.115 Uiso 1 1 calc R U . . .
H27B H 0.9288 1.2073 0.5602 0.115 Uiso 1 1 calc R U . . .
C28 C 0.8264(8) 1.3816(6) 0.57300(11) 0.0834(17) Uani 1 1 d . . . . .
H28A H 0.8222 1.4292 0.5891 0.100 Uiso 1 1 calc R U . . .
H28B H 0.7075 1.3622 0.5680 0.100 Uiso 1 1 calc R U . . .
C29 C 0.9056(9) 1.4754(6) 0.55374(12) 0.0902(19) Uani 1 1 d . . . . .
H29A H 1.0237 1.4954 0.5591 0.108 Uiso 1 1 calc R U . . .
H29B H 0.9136 1.4254 0.5379 0.108 Uiso 1 1 calc R U . . .
C30 C 0.8181(9) 1.6078(6) 0.54846(11) 0.0894(19) Uani 1 1 d . . . . .
H30A H 0.8146 1.6599 0.5641 0.107 Uiso 1 1 calc R U . . .
H30B H 0.6986 1.5885 0.5437 0.107 Uiso 1 1 calc R U . . .
C31 C 0.8958(9) 1.6964(6) 0.52853(11) 0.092(2) Uani 1 1 d . . . . .
H31A H 1.0175 1.7094 0.5328 0.110 Uiso 1 1 calc R U . . .
H31B H 0.8923 1.6455 0.5128 0.110 Uiso 1 1 calc R U . . .
C32 C 0.8208(9) 1.8326(7) 0.52364(11) 0.093(2) Uani 1 1 d . . . . .
H32A H 0.8237 1.8835 0.5394 0.111 Uiso 1 1 calc R U . . .
H32B H 0.6993 1.8198 0.5193 0.111 Uiso 1 1 calc R U . . .
C33 C 0.9006(9) 1.9195(6) 0.50384(12) 0.095(2) Uani 1 1 d . . . . .
H33A H 1.0223 1.9311 0.5082 0.114 Uiso 1 1 calc R U . . .
H33B H 0.8972 1.8681 0.4882 0.114 Uiso 1 1 calc R U . . .
C34 C 0.8295(10) 2.0561(6) 0.49858(12) 0.098(2) Uani 1 1 d . . . . .
H34A H 0.7072 2.0444 0.4946 0.118 Uiso 1 1 calc R U . . .
H34B H 0.8353 2.1079 0.5142 0.118 Uiso 1 1 calc R U . . .
C35 C 0.9051(9) 2.1419(7) 0.47866(12) 0.096(2) Uani 1 1 d . . . . .
H35A H 0.8992 2.0904 0.4630 0.115 Uiso 1 1 calc R U . . .
H35B H 1.0275 2.1539 0.4826 0.115 Uiso 1 1 calc R U . . .
C36 C 0.8321(9) 2.2781(7) 0.47372(12) 0.099(2) Uani 1 1 d . . . . .
H36A H 0.7096 2.2657 0.4700 0.119 Uiso 1 1 calc R U . . .
H36B H 0.8385 2.3292 0.4894 0.119 Uiso 1 1 calc R U . . .
C37 C 0.9043(9) 2.3656(7) 0.45390(12) 0.100(2) Uani 1 1 d . . . . .
H37A H 0.8975 2.3152 0.4381 0.120 Uiso 1 1 calc R U . . .
H37B H 1.0268 2.3787 0.4576 0.120 Uiso 1 1 calc R U . . .
C38 C 0.8282(9) 2.5009(7) 0.44952(13) 0.104(2) Uani 1 1 d . . . . .
H38A H 0.8360 2.5500 0.4654 0.125 Uiso 1 1 calc R U . . .
H38B H 0.7054 2.4864 0.4463 0.125 Uiso 1 1 calc R U . . .
C39 C 0.8908(9) 2.5949(7) 0.42985(13) 0.100(2) Uani 1 1 d . . . . .
H39A H 1.0142 2.6092 0.4327 0.120 Uiso 1 1 calc R U . . .
H39B H 0.8793 2.5484 0.4137 0.120 Uiso 1 1 calc R U . . .
C40 C 0.8109(10) 2.7283(8) 0.42728(16) 0.134(3) Uani 1 1 d . . . . .
H40A H 0.6878 2.7128 0.4244 0.160 Uiso 1 1 calc R U . . .
H40B H 0.8209 2.7730 0.4436 0.160 Uiso 1 1 calc R U . . .
C41 C 0.8671(10) 2.8264(8) 0.40853(13) 0.115(2) Uani 1 1 d . . . . .
H41A H 0.7982 2.9081 0.4099 0.173 Uiso 1 1 calc R U . . .
H41B H 0.9874 2.8486 0.4113 0.173 Uiso 1 1 calc R U . . .
H41C H 0.8532 2.7879 0.3920 0.173 Uiso 1 1 calc R U . . .
O3 O 0.7317(6) 1.1730(4) 0.60983(8) 0.0954(14) Uani 1 1 d . . . . .
O4 O 0.9044(7) 1.0266(5) 0.59130(9) 0.1092(17) Uani 1 1 d . . . . .
H4O H 0.839(9) 0.960(7) 0.6029(13) 0.13(3) Uiso 1 1 d . . . . .

loop_
_atom_site_aniso_label
_atom_site_aniso_U_11
_atom_site_aniso_U_22
_atom_site_aniso_U_33
_atom_site_aniso_U_23
_atom_site_aniso_U_13
_atom_site_aniso_U_12
C1 0.043(2) 0.038(3) 0.049(3) 0.002(2) 0.002(2) 0.006(2)
C2 0.038(2) 0.037(2) 0.045(3) 0.004(2) 0.0048(19) 0.0075(19)
C3 0.039(2) 0.041(3) 0.050(3) 0.007(2) 0.006(2) 0.007(2)
C4 0.047(3) 0.065(3) 0.064(3) 0.008(3) 0.021(2) 0.015(3)
C5 0.034(2) 0.033(2) 0.048(3) 0.000(2) 0.0005(19) 0.0065(19)
C6 0.047(2) 0.032(2) 0.058(3) 0.001(2) 0.008(2) 0.010(2)
C7 0.042(3) 0.036(3) 0.073(3) -0.007(2) 0.007(2) 0.009(2)
C8 0.049(3) 0.044(3) 0.086(4) 0.008(3) -0.001(3) 0.017(2)
C9 0.049(3) 0.041(3) 0.100(4) 0.018(3) 0.001(3) 0.009(2)
C10 0.044(3) 0.043(3) 0.092(4) 0.010(3) 0.006(3) 0.011(2)
C11 0.043(3) 0.063(4) 0.083(4) -0.010(3) 0.001(3) 0.022(3)
C12 0.066(4) 0.081(4) 0.109(5) -0.006(4) 0.032(4) 0.021(3)
C13 0.144(7) 0.148(7) 0.125(6) 0.038(5) 0.054(6) 0.088(6)
C14 0.033(2) 0.029(2) 0.050(3) -0.002(2) 0.0047(19) 0.0049(18)
C15 0.043(2) 0.045(3) 0.051(3) 0.005(2) 0.003(2) 0.013(2)
C16 0.057(3) 0.051(3) 0.051(3) 0.007(2) 0.015(2) 0.017(3)
C17 0.047(3) 0.034(3) 0.066(3) 0.008(2) 0.014(2) 0.016(2)
C18 0.043(2) 0.038(3) 0.064(3) 0.010(2) 0.002(2) 0.010(2)
C19 0.040(2) 0.042(3) 0.048(3) 0.005(2) 0.006(2) 0.008(2)
C20 0.036(2) 0.047(3) 0.067(3) 0.006(3) 0.014(2) 0.013(2)
C21 0.050(3) 0.050(3) 0.062(3) -0.008(3) 0.008(2) 0.013(2)
C22 0.051(3) 0.053(3) 0.082(4) 0.005(3) -0.001(3) -0.002(3)
C23 0.045(3) 0.084(4) 0.071(4) 0.015(3) 0.012(3) 0.002(3)
C24 0.058(3) 0.075(4) 0.072(4) -0.012(3) 0.023(3) 0.010(3)
C25 0.054(3) 0.044(3) 0.087(4) -0.004(3) 0.020(3) 0.013(2)
N1 0.055(2) 0.047(2) 0.060(2) 0.009(2) 0.015(2) 0.013(2)
N2 0.054(3) 0.037(3) 0.073(3) 0.009(2) 0.014(2) 0.015(2)
N3 0.044(2) 0.053(3) 0.065(2) 0.008(2) 0.019(2) 0.0143(19)
N4 0.0385(19) 0.041(2) 0.059(2) 0.0056(19) 0.0128(18) 0.0180(17)
N5 0.0373(19) 0.041(2) 0.055(2) 0.0009(18) 0.0108(17) 0.0110(17)
N6 0.041(2) 0.037(2) 0.075(3) 0.001(2) 0.002(2) 0.0146(18)
O1 0.090(3) 0.074(3) 0.113(3) -0.012(2) 0.013(2) 0.054(2)
O2 0.063(2) 0.065(2) 0.096(3) 0.029(2) 0.043(2) 0.0389(19)
C26 0.082(4) 0.060(4) 0.071(4) 0.011(3) 0.012(3) 0.005(3)
C27 0.101(5) 0.079(5) 0.109(5) 0.036(4) 0.027(4) 0.013(4)
C28 0.097(4) 0.075(4) 0.078(4) 0.016(3) 0.001(4) -0.009(4)
C29 0.098(5) 0.080(4) 0.092(4) 0.024(4) 0.014(4) 0.002(4)
C30 0.100(5) 0.084(5) 0.085(4) 0.022(4) -0.008(4) -0.006(4)
C31 0.102(5) 0.085(5) 0.088(4) 0.020(4) 0.001(4) -0.008(4)
C32 0.107(5) 0.082(4) 0.089(4) 0.029(4) -0.005(4) 0.002(4)
C33 0.106(5) 0.082(4) 0.097(5) 0.023(4) 0.006(4) 0.001(4)
C34 0.117(5) 0.083(5) 0.095(5) 0.024(4) 0.004(4) -0.007(4)
C35 0.096(5) 0.092(5) 0.100(5) 0.030(4) 0.003(4) 0.000(4)
C36 0.105(5) 0.100(5) 0.091(5) 0.031(4) -0.005(4) -0.005(5)
C37 0.111(5) 0.086(5) 0.103(5) 0.030(4) 0.001(4) 0.000(4)
C38 0.111(5) 0.097(5) 0.104(5) 0.030(4) -0.004(4) -0.004(5)
C39 0.100(5) 0.095(5) 0.104(5) 0.030(4) -0.002(4) 0.000(4)
C40 0.120(6) 0.125(7) 0.156(7) 0.065(6) 0.017(6) 0.020(6)
C41 0.126(6) 0.101(5) 0.119(6) 0.014(5) 0.003(5) -0.001(5)
O3 0.113(3) 0.069(3) 0.104(3) 0.017(2) 0.049(3) 0.016(2)
O4 0.132(4) 0.068(3) 0.128(4) 0.031(3) 0.068(3) 0.028(3)

loop_
_atom_type_symbol
_atom_type_description
_atom_type_scat_dispersion_real
_atom_type_scat_dispersion_imag
_atom_type_scat_source
C C 0.0033 0.0016 'International Tables Vol C Tables 4.2.6.8 and 6.1.1.4'
H H 0.0000 0.0000 'International Tables Vol C Tables 4.2.6.8 and 6.1.1.4'
N N 0.0061 0.0033 'International Tables Vol C Tables 4.2.6.8 and 6.1.1.4'
O O 0.0106 0.0060 'International Tables Vol C Tables 4.2.6.8 and 6.1.1.4'

loop_
_geom_angle_atom_site_label_1
_geom_angle_atom_site_label_2
_geom_angle_atom_site_label_3
_geom_angle
_geom_angle_site_symmetry_1
_geom_angle_site_symmetry_3
_geom_angle_publ_flag
N2 C1 N1 115.9(4) . . ?
N2 C1 C2 126.2(4) . . ?
N1 C1 C2 117.9(4) . . ?
C3 C2 C1 115.3(4) . . ?
C3 C2 C5 104.4(3) . . ?
C1 C2 C5 140.1(4) . . ?
N4 C3 N3 124.0(4) . . ?
N4 C3 C2 108.0(3) . . ?
N3 C3 C2 128.0(4) . . ?
N3 C4 N1 129.1(4) . . ?
N3 C4 H4 115.4 . . ?
N1 C4 H4 115.4 . . ?
N5 C5 C2 110.7(3) . . ?
N5 C5 C14 118.1(4) . . ?
C2 C5 C14 131.1(4) . . ?
N4 C6 C10 112.5(3) . . ?
N4 C6 C7 109.2(3) . . ?
C10 C6 C7 110.9(4) . . ?
N4 C6 H6 108.0 . . ?
C10 C6 H6 108.0 . . ?
C7 C6 H6 108.0 . . ?
N6 C7 C6 108.2(3) . . ?
N6 C7 H7A 110.0 . . ?
C6 C7 H7A 110.0 . . ?
N6 C7 H7AB 110.0 . . ?
C6 C7 H7AB 110.0 . . ?
H7A C7 H7AB 108.4 . . ?
N6 C8 C9 109.0(4) . . ?
N6 C8 H8A 109.9 . . ?
C9 C8 H8A 109.9 . . ?
N6 C8 H8AB 109.9 . . ?
C9 C8 H8AB 109.9 . . ?
H8A C8 H8AB 108.3 . . ?
C8 C9 C10 110.8(4) . . ?
C8 C9 H9A 109.5 . . ?
C10 C9 H9A 109.5 . . ?
C8 C9 H9AB 109.5 . . ?
C10 C9 H9AB 109.5 . . ?
H9A C9 H9AB 108.1 . . ?
C6 C10 C9 109.9(4) . . ?
C6 C10 H10A 109.7 . . ?
C9 C10 H10A 109.7 . . ?
C6 C10 H10B 109.7 . . ?
C9 C10 H10B 109.7 . . ?
H10A C10 H10B 108.2 . . ?
O1 C11 N6 121.5(5) . . ?
O1 C11 C12 119.7(5) . . ?
N6 C11 C12 118.8(5) . . ?
C13 C12 C11 123.6(6) . . ?
C13 C12 H12 118.2 . . ?
C11 C12 H12 118.2 . . ?
C12 C13 H13A 120.0 . . ?
C12 C13 H13B 120.0 . . ?
H13A C13 H13B 120.0 . . ?
C19 C14 C15 118.6(4) . . ?
C19 C14 C5 120.8(4) . . ?
C15 C14 C5 120.5(4) . . ?
C14 C15 C16 120.6(4) . . ?
C14 C15 H15 119.7 . . ?
C16 C15 H15 119.7 . . ?
C17 C16 C15 119.5(4) . . ?
C17 C16 H16 120.3 . . ?
C15 C16 H16 120.3 . . ?
C18 C17 C16 120.9(4) . . ?
C18 C17 O2 115.9(4) . . ?
C16 C17 O2 122.9(4) . . ?
C17 C18 C19 119.8(4) . . ?
C17 C18 H18 120.1 . . ?
C19 C18 H18 120.1 . . ?
C14 C19 C18 120.6(4) . . ?
C14 C19 H19 119.7 . . ?
C18 C19 H19 119.7 . . ?
C25 C20 C21 120.6(5) . . ?
C25 C20 O2 116.1(4) . . ?
C21 C20 O2 123.0(4) . . ?
C20 C21 C22 119.4(5) . . ?
C20 C21 H21 120.3 . . ?
C22 C21 H21 120.3 . . ?
C23 C22 C21 120.0(5) . . ?
C23 C22 H22 120.0 . . ?
C21 C22 H22 120.0 . . ?
C24 C23 C22 120.0(5) . . ?
C24 C23 H23 120.0 . . ?
C22 C23 H23 120.0 . . ?
C23 C24 C25 119.9(5) . . ?
C23 C24 H24 120.1 . . ?
C25 C24 H24 120.1 . . ?
C20 C25 C24 120.0(5) . . ?
C20 C25 H25 120.0 . . ?
C24 C25 H25 120.0 . . ?
C4 N1 C1 119.0(4) . . ?
C1 N2 H1N 124(3) . . ?
C1 N2 H2N 118(4) . . ?
H1N N2 H2N 117(5) . . ?
C4 N3 C3 110.5(4) . . ?
C3 N4 N5 111.0(3) . . ?
C3 N4 C6 126.1(3) . . ?
N5 N4 C6 122.8(3) . . ?
C5 N5 N4 105.9(3) . . ?
C11 N6 C8 119.9(4) . . ?
C11 N6 C7 124.8(4) . . ?
C8 N6 C7 113.5(3) . . ?
C20 O2 C17 120.1(3) . . ?
O3 C26 O4 121.4(5) . . ?
O3 C26 C27 125.7(6) . . ?
O4 C26 C27 112.9(5) . . ?
C28 C27 C26 118.1(5) . . ?
C28 C27 H27A 107.8 . . ?
C26 C27 H27A 107.8 . . ?
C28 C27 H27B 107.8 . . ?
C26 C27 H27B 107.8 . . ?
H27A C27 H27B 107.1 . . ?
C27 C28 C29 115.1(5) . . ?
C27 C28 H28A 108.5 . . ?
C29 C28 H28A 108.5 . . ?
C27 C28 H28B 108.5 . . ?
C29 C28 H28B 108.5 . . ?
H28A C28 H28B 107.5 . . ?
C30 C29 C28 118.4(5) . . ?
C30 C29 H29A 107.7 . . ?
C28 C29 H29A 107.7 . . ?
C30 C29 H29B 107.7 . . ?
C28 C29 H29B 107.7 . . ?
H29A C29 H29B 107.1 . . ?
C29 C30 C31 117.2(6) . . ?
C29 C30 H30A 108.0 . . ?
C31 C30 H30A 108.0 . . ?
C29 C30 H30B 108.0 . . ?
C31 C30 H30B 108.0 . . ?
H30A C30 H30B 107.2 . . ?
C32 C31 C30 119.5(6) . . ?
C32 C31 H31A 107.5 . . ?
C30 C31 H31A 107.5 . . ?
C32 C31 H31B 107.5 . . ?
C30 C31 H31B 107.5 . . ?
H31A C31 H31B 107.0 . . ?
C31 C32 C33 118.7(6) . . ?
C31 C32 H32A 107.6 . . ?
C33 C32 H32A 107.6 . . ?
C31 C32 H32B 107.6 . . ?
C33 C32 H32B 107.6 . . ?
H32A C32 H32B 107.1 . . ?
C34 C33 C32 120.0(6) . . ?
C34 C33 H33A 107.3 . . ?
C32 C33 H33A 107.3 . . ?
C34 C33 H33B 107.3 . . ?
C32 C33 H33B 107.3 . . ?
H33A C33 H33B 106.9 . . ?
C35 C34 C33 120.5(6) . . ?
C35 C34 H34A 107.2 . . ?
C33 C34 H34A 107.2 . . ?
C35 C34 H34B 107.2 . . ?
C33 C34 H34B 107.2 . . ?
H34A C34 H34B 106.8 . . ?
C34 C35 C36 119.7(6) . . ?
C34 C35 H35A 107.4 . . ?
C36 C35 H35A 107.4 . . ?
C34 C35 H35B 107.4 . . ?
C36 C35 H35B 107.4 . . ?
H35A C35 H35B 106.9 . . ?
C37 C36 C35 120.8(6) . . ?
C37 C36 H36A 107.1 . . ?
C35 C36 H36A 107.1 . . ?
C37 C36 H36B 107.1 . . ?
C35 C36 H36B 107.1 . . ?
H36A C36 H36B 106.8 . . ?
C36 C37 C38 119.3(6) . . ?
C36 C37 H37A 107.5 . . ?
C38 C37 H37A 107.5 . . ?
C36 C37 H37B 107.5 . . ?
C38 C37 H37B 107.5 . . ?
H37A C37 H37B 107.0 . . ?
C37 C38 C39 123.1(6) . . ?
C37 C38 H38A 106.6 . . ?
C39 C38 H38A 106.6 . . ?
C37 C38 H38B 106.6 . . ?
C39 C38 H38B 106.6 . . ?
H38A C38 H38B 106.5 . . ?
C40 C39 C38 119.4(7) . . ?
C40 C39 H39A 107.5 . . ?
C38 C39 H39A 107.5 . . ?
C40 C39 H39B 107.5 . . ?
C38 C39 H39B 107.5 . . ?
H39A C39 H39B 107.0 . . ?
C41 C40 C39 122.3(7) . . ?
C41 C40 H40A 106.8 . . ?
C39 C40 H40A 106.8 . . ?
C41 C40 H40B 106.8 . . ?
C39 C40 H40B 106.8 . . ?
H40A C40 H40B 106.6 . . ?
C40 C41 H41A 109.5 . . ?
C40 C41 H41B 109.5 . . ?
H41A C41 H41B 109.5 . . ?
C40 C41 H41C 109.5 . . ?
H41A C41 H41C 109.5 . . ?
H41B C41 H41C 109.5 . . ?
C26 O4 H4O 109(4) . . ?

loop_
_geom_bond_atom_site_label_1
_geom_bond_atom_site_label_2
_geom_bond_distance
_geom_bond_site_symmetry_2
_geom_bond_publ_flag
C1 N2 1.336(5) . ?
C1 N1 1.356(5) . ?
C1 C2 1.418(6) . ?
C2 C3 1.390(5) . ?
C2 C5 1.426(6) . ?
C3 N4 1.347(5) . ?
C3 N3 1.349(5) . ?
C4 N3 1.319(6) . ?
C4 N1 1.341(5) . ?
C4 H4 0.9300 . ?
C5 N5 1.334(5) . ?
C5 C14 1.477(5) . ?
C6 N4 1.471(5) . ?
C6 C10 1.504(6) . ?
C6 C7 1.534(6) . ?
C6 H6 0.9800 . ?
C7 N6 1.452(5) . ?
C7 H7A 0.9700 . ?
C7 H7AB 0.9700 . ?
C8 N6 1.451(6) . ?
C8 C9 1.521(6) . ?
C8 H8A 0.9700 . ?
C8 H8AB 0.9700 . ?
C9 C10 1.526(6) . ?
C9 H9A 0.9700 . ?
C9 H9AB 0.9700 . ?
C10 H10A 0.9700 . ?
C10 H10B 0.9700 . ?
C11 O1 1.224(6) . ?
C11 N6 1.356(6) . ?
C11 C12 1.491(8) . ?
C12 C13 1.244(8) . ?
C12 H12 0.9300 . ?
C13 H13A 0.9300 . ?
C13 H13B 0.9300 . ?
C14 C19 1.385(5) . ?
C14 C15 1.393(5) . ?
C15 C16 1.395(6) . ?
C15 H15 0.9300 . ?
C16 C17 1.372(6) . ?
C16 H16 0.9300 . ?
C17 C18 1.367(6) . ?
C17 O2 1.389(5) . ?
C18 C19 1.392(6) . ?
C18 H18 0.9300 . ?
C19 H19 0.9300 . ?
C20 C25 1.365(6) . ?
C20 C21 1.369(6) . ?
C20 O2 1.389(5) . ?
C21 C22 1.380(6) . ?
C21 H21 0.9300 . ?
C22 C23 1.378(7) . ?
C22 H22 0.9300 . ?
C23 C24 1.366(7) . ?
C23 H23 0.9300 . ?
C24 C25 1.377(7) . ?
C24 H24 0.9300 . ?
C25 H25 0.9300 . ?
N2 H1N 0.92(5) . ?
N2 H2N 0.85(6) . ?
N4 N5 1.375(4) . ?
C26 O3 1.198(6) . ?
C26 O4 1.305(7) . ?
C26 C27 1.484(7) . ?
C27 C28 1.470(7) . ?
C27 H27A 0.9700 . ?
C27 H27B 0.9700 . ?
C28 C29 1.499(7) . ?
C28 H28A 0.9700 . ?
C28 H28B 0.9700 . ?
C29 C30 1.484(8) . ?
C29 H29A 0.9700 . ?
C29 H29B 0.9700 . ?
C30 C31 1.489(7) . ?
C30 H30A 0.9700 . ?
C30 H30B 0.9700 . ?
C31 C32 1.472(8) . ?
C31 H31A 0.9700 . ?
C31 H31B 0.9700 . ?
C32 C33 1.481(8) . ?
C32 H32A 0.9700 . ?
C32 H32B 0.9700 . ?
C33 C34 1.468(8) . ?
C33 H33A 0.9700 . ?
C33 H33B 0.9700 . ?
C34 C35 1.466(8) . ?
C34 H34A 0.9700 . ?
C34 H34B 0.9700 . ?
C35 C36 1.467(8) . ?
C35 H35A 0.9700 . ?
C35 H35B 0.9700 . ?
C36 C37 1.462(8) . ?
C36 H36A 0.9700 . ?
C36 H36B 0.9700 . ?
C37 C38 1.462(8) . ?
C37 H37A 0.9700 . ?
C37 H37B 0.9700 . ?
C38 C39 1.469(8) . ?
C38 H38A 0.9700 . ?
C38 H38B 0.9700 . ?
C39 C40 1.446(9) . ?
C39 H39A 0.9700 . ?
C39 H39B 0.9700 . ?
C40 C41 1.445(9) . ?
C40 H40A 0.9700 . ?
C40 H40B 0.9700 . ?
C41 H41A 0.9600 . ?
C41 H41B 0.9600 . ?
C41 H41C 0.9600 . ?
O4 H4O 1.03(7) . ?

loop_
_geom_hbond_atom_site_label_D
_geom_hbond_atom_site_label_H
_geom_hbond_atom_site_label_A
_geom_hbond_distance_DH
_geom_hbond_distance_HA
_geom_hbond_distance_DA
_geom_hbond_angle_DHA
_geom_hbond_site_symmetry_A
N2 H1N O1 0.92(5) 2.17(5) 2.862(5) 132(4) 1_465
N2 H2N O3 0.85(6) 2.28(6) 3.109(6) 167(5) .
O4 H4O N1 1.03(7) 1.65(7) 2.656(5) 165(6) .

loop_
_geom_torsion_atom_site_label_1
_geom_torsion_atom_site_label_2
_geom_torsion_atom_site_label_3
_geom_torsion_atom_site_label_4
_geom_torsion
_geom_torsion_site_symmetry_1
_geom_torsion_site_symmetry_2
_geom_torsion_site_symmetry_3
_geom_torsion_site_symmetry_4
_geom_torsion_publ_flag
N2 C1 C2 C3 -176.7(4) . . . . ?
N1 C1 C2 C3 3.3(6) . . . . ?
N2 C1 C2 C5 -3.6(9) . . . . ?
N1 C1 C2 C5 176.4(5) . . . . ?
C1 C2 C3 N4 174.9(4) . . . . ?
C5 C2 C3 N4 -0.5(5) . . . . ?
C1 C2 C3 N3 -4.6(7) . . . . ?
C5 C2 C3 N3 180.0(4) . . . . ?
C3 C2 C5 N5 0.5(5) . . . . ?
C1 C2 C5 N5 -173.1(5) . . . . ?
C3 C2 C5 C14 -175.2(4) . . . . ?
C1 C2 C5 C14 11.2(9) . . . . ?
N4 C6 C7 N6 -178.1(4) . . . . ?
C10 C6 C7 N6 57.4(5) . . . . ?
N6 C8 C9 C10 -56.2(6) . . . . ?
N4 C6 C10 C9 -177.9(4) . . . . ?
C7 C6 C10 C9 -55.3(5) . . . . ?
C8 C9 C10 C6 54.7(6) . . . . ?
O1 C11 C12 C13 14.0(10) . . . . ?
N6 C11 C12 C13 -167.4(6) . . . . ?
N5 C5 C14 C19 -134.5(4) . . . . ?
C2 C5 C14 C19 41.0(7) . . . . ?
N5 C5 C14 C15 41.5(6) . . . . ?
C2 C5 C14 C15 -143.0(5) . . . . ?
C19 C14 C15 C16 0.7(6) . . . . ?
C5 C14 C15 C16 -175.4(4) . . . . ?
C14 C15 C16 C17 0.0(7) . . . . ?
C15 C16 C17 C18 -0.8(7) . . . . ?
C15 C16 C17 O2 -174.8(4) . . . . ?
C16 C17 C18 C19 0.9(7) . . . . ?
O2 C17 C18 C19 175.3(4) . . . . ?
C15 C14 C19 C18 -0.7(6) . . . . ?
C5 C14 C19 C18 175.4(4) . . . . ?
C17 C18 C19 C14 -0.1(7) . . . . ?
C25 C20 C21 C22 -0.3(7) . . . . ?
O2 C20 C21 C22 -174.7(4) . . . . ?
C20 C21 C22 C23 0.6(7) . . . . ?
C21 C22 C23 C24 -0.9(7) . . . . ?
C22 C23 C24 C25 1.0(8) . . . . ?
C21 C20 C25 C24 0.3(7) . . . . ?
O2 C20 C25 C24 175.1(4) . . . . ?
C23 C24 C25 C20 -0.7(8) . . . . ?
N3 C4 N1 C1 -2.2(8) . . . . ?
N2 C1 N1 C4 179.6(4) . . . . ?
C2 C1 N1 C4 -0.4(6) . . . . ?
N1 C4 N3 C3 1.4(7) . . . . ?
N4 C3 N3 C4 -177.1(4) . . . . ?
C2 C3 N3 C4 2.3(7) . . . . ?
N3 C3 N4 N5 179.9(4) . . . . ?
C2 C3 N4 N5 0.4(5) . . . . ?
N3 C3 N4 C6 -3.0(7) . . . . ?
C2 C3 N4 C6 177.5(4) . . . . ?
C10 C6 N4 C3 -166.6(4) . . . . ?
C7 C6 N4 C3 69.8(5) . . . . ?
C10 C6 N4 N5 10.1(6) . . . . ?
C7 C6 N4 N5 -113.4(4) . . . . ?
C2 C5 N5 N4 -0.3(4) . . . . ?
C14 C5 N5 N4 176.1(3) . . . . ?
C3 N4 N5 C5 -0.1(5) . . . . ?
C6 N4 N5 C5 -177.3(4) . . . . ?
O1 C11 N6 C8 -9.7(7) . . . . ?
C12 C11 N6 C8 171.7(5) . . . . ?
O1 C11 N6 C7 -173.4(5) . . . . ?
C12 C11 N6 C7 8.0(7) . . . . ?
C9 C8 N6 C11 -104.2(5) . . . . ?
C9 C8 N6 C7 61.2(5) . . . . ?
C6 C7 N6 C11 103.3(5) . . . . ?
C6 C7 N6 C8 -61.3(5) . . . . ?
C25 C20 O2 C17 143.1(5) . . . . ?
C21 C20 O2 C17 -42.3(7) . . . . ?
C18 C17 O2 C20 147.4(4) . . . . ?
C16 C17 O2 C20 -38.3(7) . . . . ?
O3 C26 C27 C28 -16.0(10) . . . . ?
O4 C26 C27 C28 163.1(6) . . . . ?
C26 C27 C28 C29 -176.6(6) . . . . ?
C27 C28 C29 C30 178.3(6) . . . . ?
C28 C29 C30 C31 -177.7(6) . . . . ?
C29 C30 C31 C32 -176.2(6) . . . . ?
C30 C31 C32 C33 179.6(6) . . . . ?
C31 C32 C33 C34 -179.7(6) . . . . ?
C32 C33 C34 C35 -178.7(6) . . . . ?
C33 C34 C35 C36 -180.0(6) . . . . ?
C34 C35 C36 C37 -179.7(7) . . . . ?
C35 C36 C37 C38 -179.9(6) . . . . ?
C36 C37 C38 C39 -179.2(7) . . . . ?
C37 C38 C39 C40 -178.4(7) . . . . ?
C38 C39 C40 C41 179.3(7) . . . . ?
